data_1552174
loop_
_publ_author_name
'Shaili, Evyenia'
'Salassa, Luca'
'Woods, Julie A.'
'Clarkson, Guy'
'Sadler, Peter J.'
'Farrer, Nicola J.'

_publ_section_title
;
 Platinum(iv) dihydroxido diazido N-(heterocyclic)imine complexes are
 potently photocytotoxic when irradiated with visible light
;
_journal_name_full 'Chemical Science'
_journal_paper_doi 10.1039/C9SC02644D
_journal_year 2019
_chemical_formula_moiety '2(C6 H8 N4 O Pt0.5), 2(C O)'
_chemical_formula_sum 'C14 H16 N8 O4 Pt'
_chemical_formula_weight 555.44
_space_group_crystal_system triclinic
_space_group_IT_number 2
_space_group_name_Hall '-P 1'
_space_group_name_H-M_alt 'P -1'
_symmetry_space_group_name_Hall '-P 1'
_symmetry_space_group_name_H-M 'P -1'
_atom_sites_solution_hydrogens geom
_atom_sites_solution_primary dual
_audit_creation_date 2019-04-29
_audit_creation_method
;
Olex2 1.2
(compiled 2018.05.29 svn.r3510 for OlexSys, GUI svn.r5506)
;
_audit_update_record
;
2019-04-30 deposited with the CCDC.    2019-08-08 downloaded from the CCDC.
;
_cell_angle_alpha 97.817(2)
_cell_angle_beta 105.393(2)
_cell_angle_gamma 114.191(2)
_cell_formula_units_Z 2
_cell_length_a 9.4521(2)
_cell_length_b 9.5887(2)
_cell_length_c 12.0611(2)
_cell_measurement_reflns_used 10199
_cell_measurement_temperature 100(2)
_cell_measurement_theta_max 32.1150
_cell_measurement_theta_min 3.5870
_cell_volume 923.39(4)
_computing_cell_refinement 'CrysAlisPro 1.171.39.46 (Rigaku OD, 2018)'
_computing_data_collection 'CrysAlisPro 1.171.39.46 (Rigaku OD, 2018)'
_computing_data_reduction 'CrysAlisPro 1.171.39.46 (Rigaku OD, 2018)'
_computing_molecular_graphics 'Olex2 (Dolomanov et al., 2009)'
_computing_publication_material 'Olex2 (Dolomanov et al., 2009)'
_computing_structure_refinement 'ShelXL (Sheldrick, 2015)'
_computing_structure_solution 'ShelXT (Sheldrick, 2015)'
_diffrn_ambient_temperature 100(2)
_diffrn_detector 'CCD plate'
_diffrn_detector_area_resol_mean 10.2833
_diffrn_detector_type Ruby
_diffrn_measured_fraction_theta_full 0.998
_diffrn_measured_fraction_theta_max 0.929
_diffrn_measurement_details
'List of Runs (angles in degrees, time in seconds): # Type Start End Width t~exp~ \w \q \k \f Frames -------------------------------------------------------------------------- 1 \w -40.00 16.00 1.00 10.00 -- 18.58 -38.00-180.00 56 2 \w -13.00 97.00 1.00 10.00 -- 18.58 77.00-150.00 110 3 \w -15.00 87.00 1.00 10.00 -- 18.58 77.00 0.00 102 4 \w -7.00 66.00 1.00 10.00 -- 18.58 38.00 150.00 73 5 \w -57.00 38.00 1.00 10.00 -- 18.58 -38.00 90.00 95 6 \w 37.00 108.00 1.00 10.00 -- 18.58 179.00 -30.00 71 7 \w 34.00 81.00 1.00 10.00 -- 18.58 179.00 120.00 47 8 \w -45.00 23.00 1.00 10.00 -- 18.58 -38.00 -60.00 68 9 \w -81.00 -46.00 1.00 10.00 -- -19.51 131.00 59.00 35 10 \w -90.00 -51.00 1.00 10.00 -- -19.51 146.00 -82.00 39'
_diffrn_measurement_device 'four-circle diffractometer'
_diffrn_measurement_device_type 'Xcalibur, Ruby, Gemini'
_diffrn_measurement_method '\w scans'
_diffrn_orient_matrix_type 'CrysAlisPro convention (1999,Acta A55,543-557)'
_diffrn_orient_matrix_UB_11 0.0069108000
_diffrn_orient_matrix_UB_12 -0.0712490000
_diffrn_orient_matrix_UB_13 -0.0091832000
_diffrn_orient_matrix_UB_21 0.0858235000
_diffrn_orient_matrix_UB_22 0.0449332000
_diffrn_orient_matrix_UB_23 0.0107267000
_diffrn_orient_matrix_UB_31 0.0182382000
_diffrn_orient_matrix_UB_32 0.0057505000
_diffrn_orient_matrix_UB_33 0.0619167000
_diffrn_radiation_monochromator graphite
_diffrn_radiation_probe x-ray
_diffrn_radiation_type MoK\a
_diffrn_radiation_wavelength 0.71073
_diffrn_reflns_av_R_equivalents 0.0218
_diffrn_reflns_av_unetI/netI 0.0222
_diffrn_reflns_Laue_measured_fraction_full 0.998
_diffrn_reflns_Laue_measured_fraction_max 0.929
_diffrn_reflns_limit_h_max 13
_diffrn_reflns_limit_h_min -14
_diffrn_reflns_limit_k_max 14
_diffrn_reflns_limit_k_min -14
_diffrn_reflns_limit_l_max 17
_diffrn_reflns_limit_l_min -17
_diffrn_reflns_number 19134
_diffrn_reflns_point_group_measured_fraction_full 0.998
_diffrn_reflns_point_group_measured_fraction_max 0.929
_diffrn_reflns_theta_full 25.242
_diffrn_reflns_theta_max 32.259
_diffrn_reflns_theta_min 3.010
_diffrn_source 'fine-focus sealed X-ray tube'
_diffrn_source_type 'Enhance (Mo) X-ray Source'
_exptl_absorpt_coefficient_mu 7.637
_exptl_absorpt_correction_T_max 0.328
_exptl_absorpt_correction_T_min 0.094
_exptl_absorpt_correction_type analytical
_exptl_absorpt_process_details
'CrysAlisPro 1.171.39.46 (Rigaku Oxford Diffraction, 2018) Analytical numeric absorption correction using a multifaceted crystal 			model based on expressions derived by R.C. Clark & J.S. Reid. (Clark, R. C. & Reid, J. S. (1995). Acta Cryst. A51, 887-897) Empirical absorption correction using spherical harmonics, implemented in SCALE3 ABSPACK scaling algorithm.'
_exptl_crystal_colour yellow
_exptl_crystal_colour_primary yellow
_exptl_crystal_density_diffrn 1.998
_exptl_crystal_description block
_exptl_crystal_F_000 532
_exptl_crystal_size_max 0.562
_exptl_crystal_size_mid 0.35
_exptl_crystal_size_min 0.244
_refine_diff_density_max 1.914
_refine_diff_density_min -1.397
_refine_diff_density_rms 0.142
_refine_ls_extinction_method none
_refine_ls_goodness_of_fit_ref 1.134
_refine_ls_hydrogen_treatment constr
_refine_ls_matrix_type full
_refine_ls_number_parameters 251
_refine_ls_number_reflns 6084
_refine_ls_number_restraints 3
_refine_ls_restrained_S_all 1.135
_refine_ls_R_factor_all 0.0300
_refine_ls_R_factor_gt 0.0228
_refine_ls_shift/su_max 0.000
_refine_ls_shift/su_mean 0.000
_refine_ls_structure_factor_coef Fsqd
_refine_ls_weighting_details 'w=1/[\s^2^(Fo^2^)+(0.0170P)^2^+2.6874P] where P=(Fo^2^+2Fc^2^)/3'
_refine_ls_weighting_scheme calc
_refine_ls_wR_factor_gt 0.0547
_refine_ls_wR_factor_ref 0.0579
_reflns_Friedel_coverage 0.000
_reflns_number_gt 4905
_reflns_number_total 6084
_reflns_threshold_expression 'I > 2\s(I)'
_cod_data_source_file c9sc02644d2.cif
_cod_data_source_block es4
_cod_original_cell_volume 923.38(4)
_cod_database_code 1552174
_shelx_shelxl_version_number 2018/3
_chemical_oxdiff_formula 'C20 H20 N2 O2 Pt'
_shelx_space_group_comment
;
The symmetry employed for this shelxl refinement is uniquely defined
by the following loop, which should always be used as a source of
symmetry information in preference to the above space-group names.
They are only intended as comments.
;
_shelx_estimated_absorpt_t_max 0.257
_shelx_estimated_absorpt_t_min 0.099
_reflns_odcompleteness_completeness 99.89
_reflns_odcompleteness_iscentric 1
_reflns_odcompleteness_theta 30.01
_olex2_refinement_description
;
One of the methanols (O1-C2) bridges between the OHs of the different complexes. 
The other methanol (O3 C4) bridges between this methanol and other symmetry related complexes. 
It was not possible to differentiate the C from the O from examination of the thermal ellipsoids 
or from the hydrogen bonding pattern so the oxygen and the carbon of that methanol were modelled 
as 50% occupancy at either position. The hydrogens (O100 and O200) were located on the OH ligands 
on each crystallographically independent Pt complex but refined with restraints. 
No hydrogens were located for the disordered solvents

1. Fixed Uiso
 At 1.2 times of:
  All C(H) groups
 At 1.5 times of:
  All C(H,H,H) groups, All O(H) groups
2. Shared sites
{O3, C3}
{C4, O4}
3. Uiso/Uaniso restraints and constraints
Uanis(O3) = Uanis(C3)
Uanis(C4) = Uanis(O4)
4. Rigid body (RIGU) restrains
 O1, C2
 with sigma for 1-2 distances of 0.001 and sigma for 1-3 distances of 0.001
5. Others
 Fixed Sof: O3(0.5) C4(0.5) C3(0.5) O4(0.5)
6.a Aromatic/amide H refined with riding coordinates:
 C105(H105), C202(H202), C206(H206), C102(H102), C106(H106), C203(H203),
 C103(H103), C205(H205)
6.b Idealised Me refined as rotating group:
 C107(H10A,H10B,H10C), C207(H20A,H20B,H20C)
6.c Idealised tetrahedral OH refined as rotating group:
 O200(H200), O100(H100)
;
_olex2_submission_special_instructions 'No special instructions were received'
_oxdiff_exptl_absorpt_empirical_details
'Empirical correction (ABSPACK) includes: - Absorption correction using spherical harmonics - Frame scaling'
_oxdiff_exptl_absorpt_empirical_full_max 1.304
_oxdiff_exptl_absorpt_empirical_full_min 0.804

loop_
_space_group_symop_operation_xyz
'x, y, z'
'-x, -y, -z'

loop_
_atom_site_label
_atom_site_type_symbol
_atom_site_fract_x
_atom_site_fract_y
_atom_site_fract_z
_atom_site_U_iso_or_equiv
_atom_site_adp_type
_atom_site_occupancy
_atom_site_site_symmetry_order
_atom_site_calc_flag
_atom_site_refinement_flags_posn
_atom_site_refinement_flags_adp
_atom_site_refinement_flags_occupancy
_atom_site_disorder_assembly
_atom_site_disorder_group
Pt1 Pt 0.500000 0.000000 0.000000 0.01286(4) Uani 1 2 d S T P . .
Pt2 Pt 0.500000 0.000000 0.500000 0.01404(4) Uani 1 2 d S T P . .
O200 O 0.4171(3) -0.0944(3) 0.32305(19) 0.0199(4) Uani 1 1 d . . . . .
H200 H 0.477143 -0.031297 0.293146 0.030 Uiso 1 1 calc GR . . . .
N201 N 0.3952(3) 0.1458(3) 0.4739(2) 0.0162(5) Uani 1 1 d . . . . .
N208 N 0.7158(4) 0.1700(3) 0.4946(2) 0.0203(5) Uani 1 1 d . . . . .
O3 O 0.5833(4) -0.5785(4) 0.2115(3) 0.0246(6) Uani 0.5 1 d . . . A 1
O100 O 0.5050(3) -0.2079(3) -0.0183(2) 0.0203(5) Uani 1 1 d . . . . .
H100 H 0.497209 -0.239380 0.042579 0.030 Uiso 1 1 calc GR . . . .
N101 N 0.7261(3) 0.1021(3) -0.0160(2) 0.0160(5) Uani 1 1 d . . . . .
N209 N 0.8346(4) 0.2265(4) 0.5870(3) 0.0228(6) Uani 1 1 d . . . . .
C105 C 0.9927(4) 0.3249(4) 0.0402(3) 0.0207(6) Uani 1 1 d . . . . .
H105 H 1.070697 0.430048 0.088443 0.025 Uiso 1 1 calc R . . . .
C202 C 0.2893(4) 0.1477(4) 0.5296(3) 0.0200(6) Uani 1 1 d . . . . .
H202 H 0.271224 0.086374 0.584750 0.024 Uiso 1 1 calc R . . . .
C206 C 0.4247(4) 0.2371(4) 0.3983(3) 0.0205(6) Uani 1 1 d . . . . .
H206 H 0.501659 0.238549 0.360756 0.025 Uiso 1 1 calc R . . . .
C102 C 0.7638(4) 0.0218(4) -0.0937(3) 0.0183(6) Uani 1 1 d . . . . .
H102 H 0.684515 -0.083984 -0.139963 0.022 Uiso 1 1 calc R . . . .
C106 C 0.8390(4) 0.2517(4) 0.0509(3) 0.0199(6) Uani 1 1 d . . . . .
H106 H 0.812285 0.307793 0.106276 0.024 Uiso 1 1 calc R . . . .
C204 C 0.2318(4) 0.3284(4) 0.4282(3) 0.0224(6) Uani 1 1 d . . . . .
N210 N 0.9539(4) 0.2866(5) 0.6696(3) 0.0361(8) Uani 1 1 d . . . . .
C107 C 1.1995(4) 0.3233(5) -0.0541(3) 0.0270(7) Uani 1 1 d . . . . .
H10A H 1.275782 0.293169 -0.003642 0.041 Uiso 1 1 calc GR . . . .
H10B H 1.243965 0.439197 -0.029367 0.041 Uiso 1 1 calc GR . . . .
H10C H 1.187096 0.288814 -0.137965 0.041 Uiso 1 1 calc GR . . . .
C203 C 0.2068(4) 0.2366(4) 0.5081(3) 0.0225(6) Uani 1 1 d . . . . .
H203 H 0.132373 0.235318 0.548073 0.027 Uiso 1 1 calc R . . . .
C103 C 0.9159(4) 0.0904(4) -0.1077(3) 0.0211(6) Uani 1 1 d . . . . .
H103 H 0.940113 0.031481 -0.163127 0.025 Uiso 1 1 calc R . . . .
C104 C 1.0338(4) 0.2452(4) -0.0409(3) 0.0201(6) Uani 1 1 d . . . . .
C207 C 0.1422(5) 0.4251(5) 0.4036(3) 0.0311(8) Uani 1 1 d . . . . .
H20A H 0.022430 0.356075 0.378082 0.047 Uiso 1 1 calc GR . . . .
H20B H 0.167221 0.473506 0.340094 0.047 Uiso 1 1 calc GR . . . .
H20C H 0.178500 0.509053 0.476560 0.047 Uiso 1 1 calc GR . . . .
C205 C 0.3450(5) 0.3281(4) 0.3749(3) 0.0227(6) Uani 1 1 d . . . . .
H205 H 0.367981 0.391456 0.321539 0.027 Uiso 1 1 calc R . . . .
N108 N 0.6085(3) 0.0594(3) 0.1821(2) 0.0194(5) Uani 1 1 d . . . . .
N109 N 0.7341(4) 0.0444(3) 0.2180(2) 0.0207(5) Uani 1 1 d . . . . .
N110 N 0.8526(4) 0.0335(4) 0.2589(3) 0.0296(7) Uani 1 1 d . . . . .
C4 C 0.7379(4) -0.5652(4) 0.2845(3) 0.0344(7) Uani 0.5 1 d . . . A 1
C3 C 0.5833(4) -0.5785(4) 0.2115(3) 0.0246(6) Uani 0.5 1 d . . . B 2
O4 O 0.7379(4) -0.5652(4) 0.2845(3) 0.0344(7) Uani 0.5 1 d . . . B 2
O1 O 0.5172(3) -0.3259(3) 0.1855(2) 0.0248(5) Uani 1 1 d . U . . .
C2 C 0.3639(4) -0.3755(3) 0.2118(3) 0.0133(5) Uani 1 1 d . U . . .

loop_
_atom_site_aniso_label
_atom_site_aniso_U_11
_atom_site_aniso_U_22
_atom_site_aniso_U_33
_atom_site_aniso_U_23
_atom_site_aniso_U_13
_atom_site_aniso_U_12
Pt1 0.01269(7) 0.01684(7) 0.01066(7) 0.00498(5) 0.00572(5) 0.00705(6)
Pt2 0.01861(8) 0.01656(8) 0.01204(7) 0.00604(5) 0.00873(6) 0.01021(6)
O200 0.0249(12) 0.0232(11) 0.0130(10) 0.0049(8) 0.0095(9) 0.0110(10)
N201 0.0200(13) 0.0170(12) 0.0146(11) 0.0052(9) 0.0066(10) 0.0108(10)
N208 0.0221(14) 0.0225(13) 0.0194(12) 0.0089(10) 0.0106(11) 0.0104(11)
O3 0.0359(17) 0.0281(14) 0.0222(13) 0.0094(11) 0.0159(12) 0.0223(13)
O100 0.0266(12) 0.0202(11) 0.0213(11) 0.0093(9) 0.0124(10) 0.0141(10)
N101 0.0136(12) 0.0210(12) 0.0153(11) 0.0070(10) 0.0068(9) 0.0082(10)
N209 0.0244(15) 0.0270(14) 0.0268(14) 0.0136(12) 0.0136(12) 0.0163(12)
C105 0.0174(15) 0.0216(15) 0.0191(14) 0.0053(12) 0.0045(12) 0.0068(12)
C202 0.0229(16) 0.0249(15) 0.0175(14) 0.0069(12) 0.0098(12) 0.0141(13)
C206 0.0271(17) 0.0196(14) 0.0164(13) 0.0056(11) 0.0090(12) 0.0115(13)
C102 0.0178(14) 0.0220(14) 0.0165(13) 0.0059(11) 0.0074(11) 0.0098(12)
C106 0.0174(15) 0.0226(15) 0.0183(14) 0.0037(12) 0.0062(12) 0.0087(12)
C204 0.0251(17) 0.0200(15) 0.0188(14) 0.0006(12) 0.0015(12) 0.0129(13)
N210 0.0236(17) 0.049(2) 0.0342(18) 0.0175(16) 0.0073(14) 0.0151(16)
C107 0.0159(15) 0.0355(19) 0.0310(18) 0.0123(15) 0.0108(13) 0.0107(14)
C203 0.0244(17) 0.0266(16) 0.0205(15) 0.0048(13) 0.0082(13) 0.0160(14)
C103 0.0192(15) 0.0293(16) 0.0200(14) 0.0074(13) 0.0111(12) 0.0133(13)
C104 0.0169(14) 0.0284(16) 0.0202(14) 0.0127(13) 0.0093(12) 0.0118(13)
C207 0.038(2) 0.0289(18) 0.0296(18) 0.0053(15) 0.0061(16) 0.0235(17)
C205 0.0299(18) 0.0200(15) 0.0189(14) 0.0072(12) 0.0075(13) 0.0125(14)
N108 0.0193(13) 0.0276(14) 0.0101(11) 0.0034(10) 0.0042(10) 0.0108(11)
N109 0.0197(13) 0.0216(13) 0.0148(12) 0.0044(10) 0.0056(10) 0.0048(11)
N110 0.0232(15) 0.0403(18) 0.0237(14) 0.0102(13) 0.0051(12) 0.0148(14)
C4 0.0343(18) 0.0302(16) 0.0274(15) 0.0047(13) 0.0054(13) 0.0093(14)
C3 0.0359(17) 0.0281(14) 0.0222(13) 0.0094(11) 0.0159(12) 0.0223(13)
O4 0.0343(18) 0.0302(16) 0.0274(15) 0.0047(13) 0.0054(13) 0.0093(14)
O1 0.0259(12) 0.0274(12) 0.0266(12) 0.0101(10) 0.0157(10) 0.0128(10)
C2 0.0108(12) 0.0089(11) 0.0159(12) -0.0006(9) 0.0061(10) 0.0010(10)

loop_
_atom_type_symbol
_atom_type_description
_atom_type_scat_dispersion_real
_atom_type_scat_dispersion_imag
_atom_type_scat_source
C C 0.0033 0.0016 'International Tables Vol C Tables 4.2.6.8 and 6.1.1.4'
H H 0.0000 0.0000 'International Tables Vol C Tables 4.2.6.8 and 6.1.1.4'
N N 0.0061 0.0033 'International Tables Vol C Tables 4.2.6.8 and 6.1.1.4'
O O 0.0106 0.0060 'International Tables Vol C Tables 4.2.6.8 and 6.1.1.4'
Pt Pt -1.7033 8.3905 'International Tables Vol C Tables 4.2.6.8 and 6.1.1.4'

loop_
_exptl_crystal_face_index_h
_exptl_crystal_face_index_k
_exptl_crystal_face_index_l
_exptl_crystal_face_perp_dist
-5 13 0 0.1116
-1 7 -15 0.2191
1 2 -17 0.2609
-4 0 17 0.2437
-11 -1 1 0.1148
13 -6 -1 0.0844
0 -1 16 0.2228
0 12 -1 0.1016
4 -13 -3 0.2048
13 -9 -2 0.0689

loop_
_geom_angle_atom_site_label_1
_geom_angle_atom_site_label_2
_geom_angle_atom_site_label_3
_geom_angle
_geom_angle_site_symmetry_1
_geom_angle_site_symmetry_3
O100 Pt1 O100 180.0 . 2_655
O100 Pt1 N101 90.33(10) 2_655 .
O100 Pt1 N101 89.67(10) . .
O100 Pt1 N101 89.67(10) 2_655 2_655
O100 Pt1 N101 90.33(10) . 2_655
O100 Pt1 N108 91.38(11) 2_655 2_655
O100 Pt1 N108 88.62(11) . 2_655
O100 Pt1 N108 91.38(11) . .
O100 Pt1 N108 88.62(11) 2_655 .
N101 Pt1 N101 180.0 2_655 .
N101 Pt1 N108 89.25(11) 2_655 .
N101 Pt1 N108 89.25(11) . 2_655
N101 Pt1 N108 90.75(11) 2_655 2_655
N101 Pt1 N108 90.75(11) . .
N108 Pt1 N108 180.0 2_655 .
O200 Pt2 O200 180.0 2_656 .
O200 Pt2 N201 89.94(10) . .
O200 Pt2 N201 90.06(10) . 2_656
O200 Pt2 N201 90.06(10) 2_656 .
O200 Pt2 N201 89.94(10) 2_656 2_656
O200 Pt2 N208 90.67(10) . .
O200 Pt2 N208 89.33(10) . 2_656
O200 Pt2 N208 89.33(10) 2_656 .
O200 Pt2 N208 90.67(10) 2_656 2_656
N201 Pt2 N201 180.00(17) 2_656 .
N201 Pt2 N208 90.10(11) 2_656 .
N201 Pt2 N208 90.10(11) . 2_656
N201 Pt2 N208 89.90(11) . .
N201 Pt2 N208 89.90(11) 2_656 2_656
N208 Pt2 N208 180.0 2_656 .
Pt2 O200 H200 109.5 . .
C202 N201 Pt2 119.5(2) . .
C202 N201 C206 119.2(3) . .
C206 N201 Pt2 121.2(2) . .
N209 N208 Pt2 115.5(2) . .
Pt1 O100 H100 109.5 . .
C102 N101 Pt1 120.3(2) . .
C102 N101 C106 119.6(3) . .
C106 N101 Pt1 120.1(2) . .
N210 N209 N208 174.6(4) . .
C106 C105 H105 119.9 . .
C106 C105 C104 120.3(3) . .
C104 C105 H105 119.9 . .
N201 C202 H202 119.3 . .
N201 C202 C203 121.4(3) . .
C203 C202 H202 119.3 . .
N201 C206 H206 119.5 . .
N201 C206 C205 121.1(3) . .
C205 C206 H206 119.5 . .
N101 C102 H102 119.4 . .
N101 C102 C103 121.2(3) . .
C103 C102 H102 119.4 . .
N101 C106 C105 121.2(3) . .
N101 C106 H106 119.4 . .
C105 C106 H106 119.4 . .
C203 C204 C207 121.0(3) . .
C205 C204 C203 116.9(3) . .
C205 C204 C207 122.1(3) . .
H10A C107 H10B 109.5 . .
H10A C107 H10C 109.5 . .
H10B C107 H10C 109.5 . .
C104 C107 H10A 109.5 . .
C104 C107 H10B 109.5 . .
C104 C107 H10C 109.5 . .
C202 C203 C204 120.5(3) . .
C202 C203 H203 119.7 . .
C204 C203 H203 119.7 . .
C102 C103 H103 119.8 . .
C102 C103 C104 120.4(3) . .
C104 C103 H103 119.8 . .
C105 C104 C107 120.9(3) . .
C105 C104 C103 117.3(3) . .
C103 C104 C107 121.8(3) . .
C204 C207 H20A 109.5 . .
C204 C207 H20B 109.5 . .
C204 C207 H20C 109.5 . .
H20A C207 H20B 109.5 . .
H20A C207 H20C 109.5 . .
H20B C207 H20C 109.5 . .
C206 C205 C204 120.9(3) . .
C206 C205 H205 119.5 . .
C204 C205 H205 119.5 . .
N109 N108 Pt1 115.3(2) . .
N110 N109 N108 175.8(3) . .

loop_
_geom_bond_atom_site_label_1
_geom_bond_atom_site_label_2
_geom_bond_distance
_geom_bond_site_symmetry_2
Pt1 O100 1.997(2) .
Pt1 O100 1.997(2) 2_655
Pt1 N101 2.029(3) 2_655
Pt1 N101 2.029(3) .
Pt1 N108 2.045(3) 2_655
Pt1 N108 2.045(3) .
Pt2 O200 1.998(2) 2_656
Pt2 O200 1.998(2) .
Pt2 N201 2.031(3) 2_656
Pt2 N201 2.031(3) .
Pt2 N208 2.049(3) 2_656
Pt2 N208 2.049(3) .
O200 H200 0.8400 .
N201 C202 1.349(4) .
N201 C206 1.351(4) .
N208 N209 1.212(4) .
O3 C4 1.435(5) .
O100 H100 0.8400 .
N101 C102 1.343(4) .
N101 C106 1.350(4) .
N209 N210 1.145(4) .
C105 H105 0.9500 .
C105 C106 1.382(5) .
C105 C104 1.391(5) .
C202 H202 0.9500 .
C202 C203 1.379(5) .
C206 H206 0.9500 .
C206 C205 1.379(5) .
C102 H102 0.9500 .
C102 C103 1.383(4) .
C106 H106 0.9500 .
C204 C203 1.393(5) .
C204 C207 1.500(5) .
C204 C205 1.388(5) .
C107 H10A 0.9800 .
C107 H10B 0.9800 .
C107 H10C 0.9800 .
C107 C104 1.497(5) .
C203 H203 0.9500 .
C103 H103 0.9500 .
C103 C104 1.391(5) .
C207 H20A 0.9800 .
C207 H20B 0.9800 .
C207 H20C 0.9800 .
C205 H205 0.9500 .
N108 N109 1.226(4) .
N109 N110 1.151(4) .
C3 O4 1.435(5) .
O1 C2 1.465(4) .

loop_
_geom_hbond_atom_site_label_D
_geom_hbond_atom_site_label_H
_geom_hbond_atom_site_label_A
_geom_hbond_distance_DH
_geom_hbond_distance_HA
_geom_hbond_distance_DA
_geom_hbond_angle_DHA
_geom_hbond_publ_flag
O200 H200 N208 0.84 2.64 2.879(4) 98.0 yes
O100 H100 O1 0.84 2.01 2.837(3) 167.8 yes

loop_
_exptl_oxdiff_crystal_face_indexfrac_h
_exptl_oxdiff_crystal_face_indexfrac_k
_exptl_oxdiff_crystal_face_indexfrac_l
_exptl_oxdiff_crystal_face_x
_exptl_oxdiff_crystal_face_y
_exptl_oxdiff_crystal_face_z
-5.0000 13.0000 -0.0000 -0.9608 0.1550 -0.0164
-1.0000 7.0000 -15.0000 -0.3679 0.0678 -0.9067
1.0000 2.0000 -17.0000 0.0205 -0.0067 -1.0228
-4.0000 0.0000 17.0000 -0.1838 -0.1609 0.9796
-11.0000 -1.0000 1.0000 -0.0140 -0.9783 -0.1445
13.0000 -6.0000 -1.0000 0.5265 0.8354 0.1407
0.0000 -1.0000 16.0000 -0.0757 0.1267 0.9849
0.0000 12.0000 -1.0000 -0.8458 0.5285 0.0071
4.0000 -13.0000 -3.0000 0.9814 -0.2730 -0.1876
13.0000 -9.0000 -2.0000 0.7494 0.6899 0.0615
